data_7100532
loop_
_publ_author_name
'Abram, U.'
'Yegen, E.'
'Hagenbach, A.'

_publ_section_title
;
 [TcCl4(H2O)2] and [Cl3(H2O)2TcOTc(H2O)2Cl3] -- Two Molecular Intermediates
 of the Hydrolysis of Technetium(IV)
;
_journal_coden_ASTM CHCOFS
_journal_issue 44
_journal_name_full
;
 Chemical Communications (Cambridge, United Kingdom)
;
_journal_page_first 5575
_journal_page_last 5577
_journal_paper_doi 10.1039/b509686c
_journal_year 2005
_chemical_formula_moiety Tc2Cl6(H2O)4O
_chemical_formula_sum 'C12 H28 Cl3 O8.5 Tc'
_chemical_formula_weight 512.69
_chemical_name_common 'Tetraaquahexachloro(mu-oxo)ditechnetium(V) dioxane solvate'
_space_group_IT_number 2
_symmetry_cell_setting triclinic
_symmetry_space_group_name_Hall '-P 1'
_symmetry_space_group_name_H-M 'P -1'
_cell_angle_alpha 98.823(5)
_cell_angle_beta 102.258(5)
_cell_angle_gamma 91.989(5)
_cell_formula_units_Z 2
_cell_length_a 10.054(5)
_cell_length_b 10.138(5)
_cell_length_c 10.519(5)
_cell_measurement_temperature 193(2)
_cell_volume 1032.8(9)
_diffrn_ambient_temperature 193(2)
_exptl_crystal_density_diffrn 1.649
_cod_original_formula_sum 'C12 H28 Cl3 O8.50 Tc'
_cod_database_code 7100532

loop_
_symmetry_equiv_pos_as_xyz
'x, y, z'
'-x, -y, -z'

loop_
_atom_site_label
_atom_site_type_symbol
_atom_site_fract_x
_atom_site_fract_y
_atom_site_fract_z
_atom_site_U_iso_or_equiv
_atom_site_adp_type
_atom_site_occupancy
_atom_site_symmetry_multiplicity
_atom_site_calc_flag
_atom_site_refinement_flags
_atom_site_disorder_assembly
_atom_site_disorder_group
Tc Tc 0.62978(5) 0.09237(5) 0.63348(6) 0.01873(11) Uani 1 1 d . . .
O10 O 0.5000 0.0000 0.5000 0.0217(12) Uani 1 2 d S . .
Cl1 Cl 0.61673(13) 0.28951(12) 0.54192(14) 0.0281(3) Uani 1 1 d . . .
Cl2 Cl 0.69377(13) -0.09169(12) 0.73750(15) 0.0294(3) Uani 1 1 d . . .
Cl3 Cl 0.47604(14) 0.15299(14) 0.76422(15) 0.0305(3) Uani 1 1 d . . .
O20 O 0.7858(3) 0.1980(3) 0.7892(3) 0.0231(8) Uani 1 1 d . . .
H20A H 0.7814 0.1663 0.8701 0.035 Uiso 1 1 d . . .
H20B H 0.7703 0.2922 0.7995 0.035 Uiso 1 1 d . . .
O30 O 0.7853(3) 0.0468(3) 0.5294(4) 0.0242(9) Uani 1 1 d . . .
H30A H 0.7844 -0.0490 0.5048 0.036 Uiso 1 1 d . . .
H30B H 0.7680 0.0864 0.4503 0.036 Uiso 1 1 d . . .
O1 O 0.8292(3) -0.2042(3) 0.4520(4) 0.0291(9) Uani 1 1 d . . .
C2 C 0.8925(5) -0.2194(5) 0.3417(6) 0.0288(13) Uani 1 1 d . . .
H2A H 0.9518 -0.1404 0.3466 0.035 Uiso 1 1 calc R . .
H2B H 0.8231 -0.2288 0.2606 0.035 Uiso 1 1 calc R . .
C3 C 0.9751(5) -0.3420(5) 0.3411(6) 0.0351(14) Uani 1 1 d . . .
H3A H 1.0168 -0.3523 0.2653 0.042 Uiso 1 1 calc R . .
H3B H 1.0474 -0.3304 0.4201 0.042 Uiso 1 1 calc R . .
O4 O 0.8899(4) -0.4590(3) 0.3358(4) 0.0320(9) Uani 1 1 d . . .
C5 C 0.8261(5) -0.4428(5) 0.4463(6) 0.0314(13) Uani 1 1 d . . .
H5A H 0.8954 -0.4330 0.5275 0.038 Uiso 1 1 calc R . .
H5B H 0.7670 -0.5218 0.4419 0.038 Uiso 1 1 calc R . .
C6 C 0.7443(5) -0.3224(5) 0.4467(6) 0.0338(14) Uani 1 1 d . . .
H6A H 0.6721 -0.3344 0.3676 0.041 Uiso 1 1 calc R . .
H6B H 0.7025 -0.3124 0.5224 0.041 Uiso 1 1 calc R . .
O11 O 0.8009(4) 0.1374(4) 0.3035(4) 0.0388(10) Uani 1 1 d . . .
C12 C 0.9217(6) 0.1712(7) 0.2607(6) 0.0448(16) Uani 1 1 d . . .
H12A H 1.0002 0.1414 0.3173 0.054 Uiso 1 1 calc R . .
H12B H 0.9339 0.2676 0.2683 0.054 Uiso 1 1 calc R . .
C13 C 0.9136(6) 0.1076(6) 0.1205(6) 0.0478(17) Uani 1 1 d . . .
H13A H 0.9959 0.1326 0.0932 0.057 Uiso 1 1 calc R . .
H13B H 0.9055 0.0109 0.1129 0.057 Uiso 1 1 calc R . .
O14 O 0.7970(4) 0.1518(4) 0.0377(4) 0.0452(11) Uani 1 1 d . . .
C15 C 0.6754(6) 0.1186(7) 0.0797(7) 0.0513(18) Uani 1 1 d . . .
H15A H 0.6615 0.0222 0.0702 0.062 Uiso 1 1 calc R . .
H15B H 0.5977 0.1506 0.0238 0.062 Uiso 1 1 calc R . .
C16 C 0.6839(6) 0.1790(6) 0.2186(7) 0.0464(17) Uani 1 1 d . . .
H16A H 0.6901 0.2758 0.2269 0.056 Uiso 1 1 calc R . .
H16B H 0.6018 0.1522 0.2454 0.056 Uiso 1 1 calc R . .
O21 O 0.8194(4) 0.4668(3) 0.8673(4) 0.0347(10) Uani 1 1 d . . .
C22 C 0.7564(6) 0.5632(5) 0.7903(6) 0.0386(15) Uani 1 1 d . . .
H22A H 0.7545 0.5331 0.6978 0.046 Uiso 1 1 calc R . .
H22B H 0.8094 0.6484 0.8176 0.046 Uiso 1 1 calc R . .
C23 C 0.6153(6) 0.5798(6) 0.8085(7) 0.0471(17) Uani 1 1 d . . .
H23A H 0.5740 0.6443 0.7557 0.056 Uiso 1 1 calc R . .
H23B H 0.5618 0.4951 0.7773 0.056 Uiso 1 1 calc R . .
O24 O 0.6117(4) 0.6237(4) 0.9421(6) 0.0580(14) Uani 1 1 d . . .
C25 C 0.6731(7) 0.5263(7) 1.0198(7) 0.0512(18) Uani 1 1 d . . .
H25A H 0.6195 0.4414 0.9919 0.061 Uiso 1 1 calc R . .
H25B H 0.6739 0.5564 1.1121 0.061 Uiso 1 1 calc R . .
C26 C 0.8176(6) 0.5080(6) 1.0033(6) 0.0434(16) Uani 1 1 d . . .
H26A H 0.8726 0.5916 1.0367 0.052 Uiso 1 1 calc R . .
H26B H 0.8568 0.4411 1.0540 0.052 Uiso 1 1 calc R . .

loop_
_atom_site_aniso_label
_atom_site_aniso_U_11
_atom_site_aniso_U_22
_atom_site_aniso_U_33
_atom_site_aniso_U_23
_atom_site_aniso_U_13
_atom_site_aniso_U_12
Tc 0.0203(2) 0.0187(2) 0.0160(3) 0.00277(18) 0.00173(18) -0.00017(17)
O10 0.024(3) 0.016(2) 0.025(3) 0.006(2) 0.006(2) 0.000(2)
Cl1 0.0331(7) 0.0218(7) 0.0298(9) 0.0080(6) 0.0053(6) 0.0008(5)
Cl2 0.0351(8) 0.0251(7) 0.0284(9) 0.0100(6) 0.0033(6) 0.0046(6)
Cl3 0.0278(7) 0.0395(8) 0.0260(9) 0.0062(6) 0.0085(6) 0.0072(6)
O20 0.0280(19) 0.0219(19) 0.016(2) 0.0012(15) 0.0004(16) -0.0068(15)
O30 0.030(2) 0.0202(18) 0.019(2) 0.0038(15) -0.0027(16) 0.0004(15)
O1 0.032(2) 0.0248(18) 0.031(2) 0.0021(16) 0.0110(17) 0.0032(15)
C2 0.030(3) 0.029(3) 0.029(4) 0.004(2) 0.009(3) 0.002(2)
C3 0.027(3) 0.037(3) 0.043(4) 0.006(3) 0.010(3) 0.003(2)
O4 0.038(2) 0.0234(18) 0.036(3) 0.0031(17) 0.0149(19) -0.0006(16)
C5 0.029(3) 0.031(3) 0.037(4) 0.010(3) 0.010(3) 0.006(2)
C6 0.028(3) 0.035(3) 0.041(4) 0.010(3) 0.011(3) 0.000(2)
O11 0.033(2) 0.062(3) 0.025(2) 0.017(2) 0.0078(18) 0.0035(19)
C12 0.032(3) 0.078(5) 0.026(4) 0.012(3) 0.006(3) 0.004(3)
C13 0.050(4) 0.056(4) 0.038(4) 0.002(3) 0.014(3) 0.004(3)
O14 0.046(3) 0.069(3) 0.018(2) 0.013(2) 0.0007(19) -0.011(2)
C15 0.037(4) 0.081(5) 0.032(4) 0.016(3) -0.002(3) -0.020(3)
C16 0.033(3) 0.068(4) 0.040(4) 0.022(3) 0.003(3) 0.006(3)
O21 0.043(2) 0.031(2) 0.031(3) -0.0002(17) 0.0122(19) 0.0075(17)
C22 0.050(4) 0.028(3) 0.040(4) 0.006(3) 0.014(3) 0.003(3)
C23 0.050(4) 0.032(3) 0.060(5) 0.011(3) 0.012(4) 0.003(3)
O24 0.048(3) 0.052(3) 0.077(4) -0.005(3) 0.030(3) 0.008(2)
C25 0.048(4) 0.068(5) 0.037(5) 0.000(4) 0.017(4) -0.010(4)
C26 0.047(4) 0.055(4) 0.025(4) -0.011(3) 0.015(3) -0.007(3)

loop_
_geom_bond_atom_site_label_1
_geom_bond_atom_site_label_2
_geom_bond_distance
_geom_bond_site_symmetry_2
_geom_bond_publ_flag
Tc O10 1.8124(8) . ?
Tc O30 2.116(4) . ?
Tc O20 2.132(3) . ?
Tc Cl3 2.3169(17) . ?
Tc Cl1 2.3440(18) . ?
Tc Cl2 2.3460(17) . ?
O10 Tc 1.8124(8) 2_656 ?
O1 C2 1.428(6) . ?
O1 C6 1.434(6) . ?
C2 C3 1.519(6) . ?
C3 O4 1.426(6) . ?
O4 C5 1.434(6) . ?
C5 C6 1.495(6) . ?
O11 C12 1.430(6) . ?
O11 C16 1.435(6) . ?
C12 C13 1.500(8) . ?
C13 O14 1.434(7) . ?
O14 C15 1.431(7) . ?
C15 C16 1.479(9) . ?
O21 C26 1.432(7) . ?
O21 C22 1.441(6) . ?
C22 C23 1.484(8) . ?
C23 O24 1.415(8) . ?
O24 C25 1.449(8) . ?
C25 C26 1.513(8) . ?
